data_4330208
loop_
_publ_author_name
'Evgeny V. Tretyakov'
'Svyatoslav E. Tolstikov'
'Anastasiya O. Suvorova'
'Aleksey V. Polushkin'
'Galina V. Romanenko'
'Artem S. Bogomyakov'
'Sergey L. Veber'
'Matvey V. Fedin'
'Dmitry V. Stass'
'Edward Reijerse'
'Wolfgang Lubitz'
'Ekaterina M. Zueva'
'Victor I. Ovcharenko'

_publ_section_title
;
 Crucial Role of Paramagnetic Ligands for Magnetostructural Anomalies in
 "Breathing Crystals"
;
_journal_name_full 'Inorganic Chemistry'
_journal_page_first 9385
_journal_page_last 9394
_journal_paper_doi 10.1021/ic301149e
_journal_volume 51
_journal_year 2012
_chemical_formula_sum 'C23 H27 Cu F12 N3 O5'
_chemical_formula_weight 717.02
_chemical_name_systematic
; 
 ? 
;
_space_group_IT_number 2
_symmetry_cell_setting triclinic
_symmetry_space_group_name_Hall '-P 1'
_symmetry_space_group_name_H-M 'P -1'
_atom_sites_solution_hydrogens geom
_atom_sites_solution_primary direct
_atom_sites_solution_secondary difmap
_audit_creation_method SHELXL-97
_cell_angle_alpha 112.906(6)
_cell_angle_beta 104.046(6)
_cell_angle_gamma 90.239(7)
_cell_formula_units_Z 2
_cell_length_a 11.6569(10)
_cell_length_b 11.9934(11)
_cell_length_c 12.5946(11)
_cell_measurement_reflns_used 1680
_cell_measurement_temperature 240(2)
_cell_measurement_theta_max 15.85
_cell_measurement_theta_min 2.45
_cell_volume 1563.8(3)
_computing_cell_refinement 'Bruker SAINT'
_computing_data_collection 'Bruker APEX2'
_computing_data_reduction 'Bruker SAINT'
_computing_molecular_graphics 'Bruker SHELXTL'
_computing_publication_material 'Bruker SHELXTL'
_computing_structure_refinement 'SHELXL-97 (Sheldrick, 1997)'
_computing_structure_solution 'SHELXS-97 (Sheldrick, 1990)'
_diffrn_ambient_temperature 240(2)
_diffrn_measured_fraction_theta_full 0.984
_diffrn_measured_fraction_theta_max 0.984
_diffrn_measurement_device_type 'Bruker APEX-II CCD'
_diffrn_measurement_method '\f and \w scans'
_diffrn_radiation_monochromator graphite
_diffrn_radiation_source 'fine-focus sealed tube'
_diffrn_radiation_type MoK\a
_diffrn_radiation_wavelength 0.71073
_diffrn_reflns_av_R_equivalents 0.1188
_diffrn_reflns_av_sigmaI/netI 0.3306
_diffrn_reflns_limit_h_max 15
_diffrn_reflns_limit_h_min -15
_diffrn_reflns_limit_k_max 15
_diffrn_reflns_limit_k_min -15
_diffrn_reflns_limit_l_max 16
_diffrn_reflns_limit_l_min -16
_diffrn_reflns_number 25149
_diffrn_reflns_theta_full 28.05
_diffrn_reflns_theta_max 28.05
_diffrn_reflns_theta_min 1.81
_diffrn_standards_number 0
_exptl_absorpt_coefficient_mu 0.806
_exptl_absorpt_correction_T_max 0.4934
_exptl_absorpt_correction_T_min 0.4344
_exptl_absorpt_correction_type multi-scan
_exptl_crystal_colour brown
_exptl_crystal_density_diffrn 1.523
_exptl_crystal_description plate
_exptl_crystal_F_000 726
_exptl_crystal_size_max 0.32
_exptl_crystal_size_mid 0.22
_exptl_crystal_size_min 0.04
_refine_diff_density_max 0.278
_refine_diff_density_min -0.185
_refine_diff_density_rms 0.047
_refine_ls_extinction_method none
_refine_ls_goodness_of_fit_ref 0.672
_refine_ls_hydrogen_treatment constr
_refine_ls_matrix_type full
_refine_ls_number_parameters 463
_refine_ls_number_reflns 7455
_refine_ls_number_restraints 0
_refine_ls_restrained_S_all 0.672
_refine_ls_R_factor_all 0.2475
_refine_ls_R_factor_gt 0.0452
_refine_ls_shift/su_max 0.001
_refine_ls_shift/su_mean 0.000
_refine_ls_structure_factor_coef Fsqd
_refine_ls_weighting_details 'calc w=1/[\s^2^(Fo^2^)+(0.0328P)^2^+0.0000P] where P=(Fo^2^+2Fc^2^)/3'
_refine_ls_weighting_scheme calc
_refine_ls_wR_factor_gt 0.0781
_refine_ls_wR_factor_ref 0.1055
_reflns_number_gt 1796
_reflns_number_total 7455
_reflns_threshold_expression >2sigma(I)
_cod_data_source_file ic301149e_si_002_24.cif
_cod_data_source_block 014s
_cod_original_cell_volume 1563.8(2)
_cod_database_code 4330208

loop_
_symmetry_equiv_pos_as_xyz
'x, y, z'
'-x, -y, -z'

loop_
_atom_site_label
_atom_site_type_symbol
_atom_site_fract_x
_atom_site_fract_y
_atom_site_fract_z
_atom_site_U_iso_or_equiv
_atom_site_adp_type
_atom_site_occupancy
_atom_site_symmetry_multiplicity
_atom_site_calc_flag
_atom_site_refinement_flags
_atom_site_disorder_assembly
_atom_site_disorder_group
Cu1 Cu 0.0000 0.0000 0.0000 0.0580(3) Uani 1 2 d S . .
O1 O 0.1567(2) 0.0120(3) 0.0985(3) 0.0644(10) Uani 1 1 d . . .
C1 C 0.3152(6) -0.0090(7) 0.2387(7) 0.0940(19) Uani 1 1 d . . .
F1 F 0.3663(3) -0.0798(4) 0.1556(4) 0.1791(19) Uani 1 1 d . . .
F2 F 0.3695(3) 0.0979(3) 0.2703(3) 0.1517(17) Uani 1 1 d . . .
F3 F 0.3519(3) -0.0424(4) 0.3251(4) 0.1677(18) Uani 1 1 d . . .
C2 C 0.1841(5) -0.0169(4) 0.1845(5) 0.0635(14) Uani 1 1 d . . .
C3 C 0.1102(5) -0.0546(4) 0.2397(4) 0.0776(15) Uani 1 1 d . . .
H3A H 0.1451 -0.0743 0.3048 0.093 Uiso 1 1 calc R . .
C4 C -0.0129(6) -0.0636(4) 0.2012(5) 0.0715(16) Uani 1 1 d . . .
C5 C -0.0833(10) -0.1037(12) 0.2709(9) 0.109(3) Uani 1 1 d . . .
F4 F -0.031(2) -0.098(3) 0.371(2) 0.238(17) Uani 0.50 1 d P . .
F5 F -0.1805(18) -0.051(2) 0.2715(17) 0.163(7) Uani 0.50 1 d P . .
F6 F -0.1527(6) -0.2004(5) 0.1962(4) 0.176(2) Uani 1 1 d . . .
F4A F -0.123(2) -0.0189(19) 0.3488(19) 0.149(8) Uani 0.50 1 d P . .
F6A F -0.0255(18) -0.1690(15) 0.3247(17) 0.128(7) Uani 0.50 1 d P . .
O2 O -0.0731(3) -0.0377(3) 0.1186(3) 0.0762(11) Uani 1 1 d . . .
Cu2 Cu 0.5000 0.5000 0.5000 0.0570(3) Uani 1 2 d S . .
O3 O 0.5878(2) 0.5658(3) 0.4181(3) 0.0584(9) Uani 1 1 d . . .
C6 C 0.6544(8) 0.7005(11) 0.3459(10) 0.080(2) Uani 1 1 d . . .
F7 F 0.749(2) 0.758(3) 0.419(3) 0.201(13) Uani 0.50 1 d P . .
F8 F 0.687(2) 0.608(2) 0.275(3) 0.159(13) Uani 0.50 1 d P . .
F9 F 0.610(2) 0.766(3) 0.291(3) 0.130(10) Uani 0.50 1 d P . .
F9A F 0.643(2) 0.7961(16) 0.332(2) 0.126(11) Uani 0.50 1 d P . .
F8A F 0.640(2) 0.6106(19) 0.2344(17) 0.127(9) Uani 0.50 1 d P . .
F7A F 0.7678(18) 0.707(3) 0.408(3) 0.143(9) Uani 0.50 1 d P . .
C7 C 0.5709(4) 0.6643(5) 0.4072(4) 0.0550(13) Uani 1 1 d . . .
C8 C 0.4901(4) 0.7438(4) 0.4450(4) 0.0632(14) Uani 1 1 d . . .
H8A H 0.4872 0.8144 0.4294 0.076 Uiso 1 1 calc R . .
C9 C 0.4134(4) 0.7235(4) 0.5050(4) 0.0558(13) Uani 1 1 d . . .
C10 C 0.3280(6) 0.8166(6) 0.5424(7) 0.096(2) Uani 1 1 d . . .
F10 F 0.3255(3) 0.8455(3) 0.6537(4) 0.1369(15) Uani 1 1 d . . .
F11 F 0.3510(3) 0.9203(3) 0.5362(4) 0.1574(17) Uani 1 1 d . . .
F12 F 0.2204(3) 0.7765(4) 0.4814(4) 0.1676(18) Uani 1 1 d . . .
O4 O 0.4045(2) 0.6363(3) 0.5345(3) 0.0580(9) Uani 1 1 d . . .
O01 O -0.0123(3) 0.1990(3) 0.0758(3) 0.0710(10) Uani 1 1 d . . .
N1 N 0.0334(4) 0.2748(4) 0.1854(4) 0.0667(12) Uani 1 1 d . . .
C01 C -0.0472(4) 0.3246(5) 0.2684(5) 0.0769(15) Uani 1 1 d . . .
C011 C -0.0087(4) 0.2837(4) 0.3719(4) 0.0961(17) Uani 1 1 d . . .
H01A H -0.0154 0.1954 0.3403 0.144 Uiso 1 1 calc R . .
H01B H -0.0595 0.3134 0.4253 0.144 Uiso 1 1 calc R . .
H01C H 0.0732 0.3163 0.4154 0.144 Uiso 1 1 calc R . .
C012 C -0.1738(4) 0.2637(5) 0.1937(4) 0.1073(19) Uani 1 1 d . . .
H01D H -0.1755 0.1761 0.1679 0.161 Uiso 1 1 calc R . .
H01E H -0.1960 0.2836 0.1243 0.161 Uiso 1 1 calc R . .
H01F H -0.2294 0.2931 0.2420 0.161 Uiso 1 1 calc R . .
C013 C -0.0406(4) 0.4624(5) 0.3082(5) 0.1084(19) Uani 1 1 d . . .
H01G H -0.0682 0.4816 0.2389 0.163 Uiso 1 1 calc R . .
H01H H 0.0410 0.4981 0.3490 0.163 Uiso 1 1 calc R . .
H01I H -0.0905 0.4951 0.3622 0.163 Uiso 1 1 calc R . .
C02 C 0.1560(5) 0.3112(4) 0.2204(5) 0.0584(13) Uani 1 1 d . B .
C03 C 0.2335(5) 0.3855(4) 0.3294(4) 0.0650(14) Uani 1 1 d . . .
H03A H 0.2100 0.4257 0.4000 0.078 Uiso 1 1 calc R . .
N2 N 0.3438(4) 0.3927(4) 0.3217(4) 0.0666(11) Uani 1 1 d . . .
N3 N 0.3384(4) 0.3236(4) 0.2067(4) 0.0654(11) Uani 1 1 d . B .
C31A C 0.4475(5) 0.3117(7) 0.1667(6) 0.107(2) Uani 1 1 d . . .
H31A H 0.5143 0.3578 0.2356 0.129 Uiso 1 1 calc R A 1
H31Y H 0.4620 0.2258 0.1385 0.129 Uiso 1 1 calc R A 1
C32A C 0.447(2) 0.355(3) 0.067(5) 0.27(2) Uani 0.30 1 d P B 1
H32A H 0.3675 0.3413 0.0125 0.322 Uiso 0.30 1 calc PR B 1
H32U H 0.4774 0.4414 0.0994 0.322 Uiso 0.30 1 calc PR B 1
C33A C 0.529(2) 0.276(4) 0.010(2) 0.33(3) Uani 0.30 1 d P B 1
H33A H 0.5018 0.2510 -0.0761 0.490 Uiso 0.30 1 calc PR B 1
H33B H 0.5306 0.2039 0.0277 0.490 Uiso 0.30 1 calc PR B 1
H33C H 0.6080 0.3190 0.0395 0.490 Uiso 0.30 1 calc PR B 1
C32B C 0.4368(9) 0.2428(11) 0.0432(10) 0.127(4) Uani 0.70 1 d P B 2
H32B H 0.5089 0.2627 0.0244 0.152 Uiso 0.70 1 calc PR B 2
H32F H 0.3695 0.2671 -0.0038 0.152 Uiso 0.70 1 calc PR B 2
C33B C 0.4192(10) 0.1133(12) 0.0075(11) 0.223(6) Uani 0.70 1 d P B 2
H33D H 0.4039 0.0727 -0.0787 0.334 Uiso 0.70 1 calc PR B 2
H33E H 0.3519 0.0932 0.0318 0.334 Uiso 0.70 1 calc PR B 2
H33F H 0.4901 0.0866 0.0453 0.334 Uiso 0.70 1 calc PR B 2
C04 C 0.2270(5) 0.2727(4) 0.1427(5) 0.0674(14) Uani 1 1 d . . .
H04A H 0.2024 0.2209 0.0611 0.081 Uiso 1 1 calc R B .
C1S C -0.0741(15) 0.4922(14) -0.0275(11) 0.326(14) Uani 1 1 d . . .
H1SA H -0.1040 0.5312 0.0432 0.391 Uiso 1 1 calc R . .
H1SB H -0.0874 0.5461 -0.0700 0.391 Uiso 1 1 calc R . .
C2S C -0.156(2) 0.3889(12) -0.1008(13) 0.368(14) Uani 1 1 d . . .
H2SA H -0.1399 0.3265 -0.0686 0.441 Uiso 1 1 calc R . .
H2SB H -0.1425 0.3566 -0.1805 0.441 Uiso 1 1 calc R . .
C3S C -0.2864(11) 0.4073(12) -0.1146(14) 0.377(12) Uani 1 1 d . . .
H3SA H -0.3346 0.3300 -0.1642 0.566 Uiso 1 1 calc R . .
H3SB H -0.3059 0.4644 -0.1518 0.566 Uiso 1 1 calc R . .
H3SC H -0.3020 0.4394 -0.0365 0.566 Uiso 1 1 calc R . .

loop_
_atom_site_aniso_label
_atom_site_aniso_U_11
_atom_site_aniso_U_22
_atom_site_aniso_U_33
_atom_site_aniso_U_23
_atom_site_aniso_U_13
_atom_site_aniso_U_12
Cu1 0.0568(6) 0.0660(7) 0.0462(6) 0.0203(5) 0.0090(5) -0.0076(5)
O1 0.064(2) 0.069(2) 0.054(2) 0.030(2) -0.0039(19) -0.0082(17)
C1 0.082(6) 0.104(6) 0.101(6) 0.054(5) 0.010(5) 0.000(4)
F1 0.084(3) 0.240(5) 0.192(5) 0.074(4) 0.023(3) 0.049(3)
F2 0.089(2) 0.139(3) 0.207(4) 0.105(3) -0.056(2) -0.046(2)
F3 0.095(3) 0.254(4) 0.204(4) 0.183(4) -0.025(3) -0.017(3)
C2 0.048(4) 0.048(3) 0.073(5) 0.010(3) 0.004(4) -0.006(3)
C3 0.072(4) 0.087(4) 0.068(4) 0.033(3) 0.007(4) -0.001(3)
C4 0.092(5) 0.054(4) 0.064(5) 0.013(3) 0.030(4) -0.007(3)
C5 0.083(7) 0.121(9) 0.086(8) 0.012(7) 0.010(6) -0.033(6)
F4 0.157(19) 0.45(5) 0.111(14) 0.12(2) 0.030(13) -0.04(3)
F5 0.190(17) 0.171(18) 0.215(19) 0.102(17) 0.168(14) 0.087(13)
F6 0.203(5) 0.185(5) 0.151(4) 0.066(4) 0.074(4) -0.053(5)
F4A 0.19(2) 0.134(9) 0.128(13) 0.018(11) 0.116(14) 0.055(11)
F6A 0.123(11) 0.206(13) 0.154(17) 0.154(15) 0.073(12) 0.048(9)
O2 0.072(3) 0.083(3) 0.068(3) 0.027(2) 0.014(2) 0.0023(19)
Cu2 0.0531(5) 0.0561(6) 0.0694(7) 0.0297(5) 0.0219(5) 0.0019(5)
O3 0.053(2) 0.057(2) 0.074(2) 0.032(2) 0.0229(17) 0.0015(17)
C6 0.071(6) 0.091(7) 0.088(7) 0.042(6) 0.031(6) 0.023(6)
F7 0.097(15) 0.35(3) 0.185(16) 0.18(2) -0.036(12) -0.102(19)
F8 0.18(2) 0.19(2) 0.26(3) 0.17(2) 0.18(3) 0.103(17)
F9 0.087(9) 0.24(3) 0.150(12) 0.159(16) 0.046(8) 0.029(10)
F9A 0.14(2) 0.092(9) 0.24(3) 0.128(14) 0.12(2) 0.054(11)
F8A 0.206(19) 0.105(15) 0.074(8) 0.023(10) 0.067(9) -0.020(13)
F7A 0.053(7) 0.27(2) 0.22(2) 0.201(18) 0.057(11) 0.041(10)
C7 0.047(3) 0.066(4) 0.056(4) 0.030(3) 0.013(3) -0.009(3)
C8 0.066(3) 0.063(4) 0.084(4) 0.045(3) 0.036(3) 0.016(3)
C9 0.043(3) 0.060(4) 0.060(4) 0.022(3) 0.008(3) 0.010(3)
C10 0.091(5) 0.103(6) 0.134(7) 0.071(6) 0.061(5) 0.052(5)
F10 0.188(4) 0.129(3) 0.141(3) 0.068(3) 0.102(3) 0.092(3)
F11 0.195(4) 0.122(3) 0.268(5) 0.134(3) 0.166(4) 0.097(3)
F12 0.073(2) 0.190(4) 0.212(5) 0.057(3) 0.030(3) 0.066(3)
O4 0.0554(19) 0.052(2) 0.079(2) 0.033(2) 0.0286(17) 0.0123(17)
O01 0.061(2) 0.090(3) 0.054(2) 0.029(2) 0.0012(19) -0.0089(19)
N1 0.051(3) 0.079(3) 0.067(3) 0.032(3) 0.004(3) -0.004(3)
C01 0.050(4) 0.106(5) 0.068(4) 0.028(4) 0.016(3) 0.011(3)
C011 0.081(4) 0.138(5) 0.074(4) 0.044(4) 0.028(3) 0.000(3)
C012 0.048(3) 0.167(5) 0.110(5) 0.060(4) 0.020(3) 0.006(4)
C013 0.095(4) 0.095(5) 0.132(6) 0.033(4) 0.046(4) 0.034(4)
C02 0.057(4) 0.056(4) 0.060(4) 0.021(3) 0.016(4) -0.001(3)
C03 0.050(3) 0.082(4) 0.057(4) 0.019(3) 0.019(3) -0.001(3)
N2 0.068(3) 0.076(3) 0.054(3) 0.019(3) 0.024(3) 0.000(2)
N3 0.060(3) 0.065(3) 0.071(4) 0.023(3) 0.025(3) -0.002(2)
C31A 0.080(4) 0.123(6) 0.090(6) -0.003(4) 0.048(4) -0.023(4)
C32A 0.13(2) 0.26(4) 0.63(7) 0.34(5) 0.21(4) 0.08(3)
C33A 0.11(2) 0.72(8) 0.22(3) 0.20(4) 0.15(2) 0.09(3)
C32B 0.131(9) 0.118(9) 0.112(10) 0.002(9) 0.076(7) -0.035(8)
C33B 0.197(12) 0.236(15) 0.244(16) 0.056(13) 0.144(12) 0.013(12)
C04 0.064(4) 0.066(4) 0.064(4) 0.019(3) 0.016(4) -0.009(3)
C1S 0.67(5) 0.161(9) 0.160(14) 0.119(10) 0.04(2) 0.15(2)
C2S 0.76(5) 0.107(9) 0.236(17) 0.077(10) 0.11(2) 0.17(2)
C3S 0.395(19) 0.162(11) 0.45(2) 0.177(12) -0.197(16) -0.003(11)

loop_
_atom_type_symbol
_atom_type_description
_atom_type_scat_dispersion_real
_atom_type_scat_dispersion_imag
_atom_type_scat_source
C C 0.0033 0.0016 'International Tables Vol C Tables 4.2.6.8 and 6.1.1.4'
H H 0.0000 0.0000 'International Tables Vol C Tables 4.2.6.8 and 6.1.1.4'
N N 0.0061 0.0033 'International Tables Vol C Tables 4.2.6.8 and 6.1.1.4'
O O 0.0106 0.0060 'International Tables Vol C Tables 4.2.6.8 and 6.1.1.4'
F F 0.0171 0.0103 'International Tables Vol C Tables 4.2.6.8 and 6.1.1.4'
Cu Cu 0.3201 1.2651 'International Tables Vol C Tables 4.2.6.8 and 6.1.1.4'

loop_
_geom_angle_atom_site_label_1
_geom_angle_atom_site_label_2
_geom_angle_atom_site_label_3
_geom_angle
_geom_angle_site_symmetry_1
_geom_angle_site_symmetry_3
O1 Cu1 O1 180.0 . 2
O1 Cu1 O2 90.52(13) . .
O1 Cu1 O2 89.48(13) 2 .
O1 Cu1 O2 89.47(13) . 2
O1 Cu1 O2 90.52(13) 2 2
O2 Cu1 O2 180.0 . 2
O1 Cu1 O01 85.43(12) . 2
O1 Cu1 O01 94.57(12) 2 2
O2 Cu1 O01 83.86(11) . 2
O2 Cu1 O01 96.14(11) 2 2
O1 Cu1 O01 94.57(12) . .
O1 Cu1 O01 85.43(12) 2 .
O2 Cu1 O01 96.14(11) . .
O2 Cu1 O01 83.86(11) 2 .
O01 Cu1 O01 180.0 2 .
C2 O1 Cu1 126.8(3) . .
F3 C1 F2 107.6(6) . .
F3 C1 F1 103.3(6) . .
F2 C1 F1 102.4(6) . .
F3 C1 C2 119.8(6) . .
F2 C1 C2 112.5(5) . .
F1 C1 C2 109.6(6) . .
O1 C2 C3 129.1(5) . .
O1 C2 C1 115.5(5) . .
C3 C2 C1 115.4(5) . .
C4 C3 C2 122.0(5) . .
C4 C3 H3A 119.0 . .
C2 C3 H3A 119.0 . .
O2 C4 C3 127.1(5) . .
O2 C4 C5 116.1(7) . .
C3 C4 C5 116.7(7) . .
F4 C5 F6 119(2) . .
F4 C5 F4A 72.0(15) . .
F6 C5 F4A 119.6(16) . .
F4 C5 F5 112.0(19) . .
F6 C5 F5 84.8(12) . .
F4A C5 F5 43.7(14) . .
F4 C5 F6A 38(2) . .
F6 C5 F6A 88.9(13) . .
F4A C5 F6A 107.3(17) . .
F5 C5 F6A 136.4(12) . .
F4 C5 C4 119.0(13) . .
F6 C5 C4 107.6(7) . .
F4A C5 C4 116.7(13) . .
F5 C5 C4 109.4(14) . .
F6A C5 C4 113.6(12) . .
F6A F4 C5 76(3) . .
F6A F4 F4A 127(4) . .
C5 F4 F4A 55.6(14) . .
F4A F5 C5 68(3) . .
F4A F5 F6 107(3) . .
C5 F5 F6 47.3(9) . .
C5 F6 F5 47.9(9) . .
F5 F4A C5 69(2) . .
F5 F4A F4 117(3) . .
C5 F4A F4 52.4(13) . .
F4 F6A C5 66(2) . .
C4 O2 Cu1 123.1(4) . .
O4 Cu2 O4 180.0 . 2_666
O4 Cu2 O3 87.53(12) . 2_666
O4 Cu2 O3 92.47(12) 2_666 2_666
O4 Cu2 O3 92.47(12) . .
O4 Cu2 O3 87.53(12) 2_666 .
O3 Cu2 O3 180.00(11) 2_666 .
O4 Cu2 N2 87.72(13) . .
O4 Cu2 N2 92.28(13) 2_666 .
O3 Cu2 N2 86.66(13) 2_666 .
O3 Cu2 N2 93.34(13) . .
O4 Cu2 N2 92.28(13) . 2_666
O4 Cu2 N2 87.72(13) 2_666 2_666
O3 Cu2 N2 93.34(13) 2_666 2_666
O3 Cu2 N2 86.66(13) . 2_666
N2 Cu2 N2 179.999(1) . 2_666
C7 O3 Cu2 123.7(3) . .
F7 C6 F9A 83(2) . .
F7 C6 F8 104(2) . .
F9A C6 F8 123.6(18) . .
F7 C6 F9 107.2(19) . .
F9A C6 F9 25(2) . .
F8 C6 F9 109.1(19) . .
F7 C6 F7A 28(2) . .
F9A C6 F7A 108(2) . .
F8 C6 F7A 79.7(17) . .
F9 C6 F7A 128.7(17) . .
F7 C6 F8A 127.9(18) . .
F9A C6 F8A 106.1(17) . .
F8 C6 F8A 29.0(19) . .
F9 C6 F8A 85.1(17) . .
F7A C6 F8A 107(2) . .
F7 C6 C7 111.3(13) . .
F9A C6 C7 118.2(12) . .
F8 C6 C7 111.0(13) . .
F9 C6 C7 113.9(15) . .
F7A C6 C7 108.6(12) . .
F8A C6 C7 108.5(11) . .
F7A F7 C6 86(5) . .
F7A F7 F9A 128(6) . .
C6 F7 F9A 48.3(14) . .
F8A F8 C6 85(4) . .
F8A F8 F7A 135(5) . .
C6 F8 F7A 52.7(14) . .
F9A F9 C6 73(4) . .
F9A F9 F8A 114(5) . .
C6 F9 F8A 49.5(13) . .
F9 F9A C6 82(4) . .
F9 F9A F7 128(5) . .
C6 F9A F7 48.7(13) . .
F8 F8A C6 66(3) . .
F8 F8A F9 105(4) . .
C6 F8A F9 45.3(11) . .
F7 F7A C6 66(4) . .
F7 F7A F8 109(5) . .
C6 F7A F8 47.6(13) . .
O3 C7 C8 128.6(4) . .
O3 C7 C6 114.5(6) . .
C8 C7 C6 116.9(6) . .
C7 C8 C9 122.3(4) . .
C7 C8 H8A 118.8 . .
C9 C8 H8A 118.8 . .
O4 C9 C8 128.2(5) . .
O4 C9 C10 113.8(5) . .
C8 C9 C10 118.0(5) . .
F12 C10 F11 106.8(6) . .
F12 C10 F10 104.4(6) . .
F11 C10 F10 105.1(6) . .
F12 C10 C9 112.3(6) . .
F11 C10 C9 115.3(5) . .
F10 C10 C9 112.1(5) . .
C9 O4 Cu2 124.7(3) . .
N1 O01 Cu1 126.5(3) . .
O01 N1 C02 117.4(4) . .
O01 N1 C01 119.6(4) . .
C02 N1 C01 123.0(4) . .
N1 C01 C013 108.9(4) . .
N1 C01 C011 108.0(4) . .
C013 C01 C011 113.9(5) . .
N1 C01 C012 105.8(4) . .
C013 C01 C012 110.8(4) . .
C011 C01 C012 109.0(4) . .
C01 C011 H01A 109.5 . .
C01 C011 H01B 109.5 . .
H01A C011 H01B 109.5 . .
C01 C011 H01C 109.5 . .
H01A C011 H01C 109.5 . .
H01B C011 H01C 109.5 . .
C01 C012 H01D 109.5 . .
C01 C012 H01E 109.5 . .
H01D C012 H01E 109.5 . .
C01 C012 H01F 109.5 . .
H01D C012 H01F 109.5 . .
H01E C012 H01F 109.5 . .
C01 C013 H01G 109.5 . .
C01 C013 H01H 109.5 . .
H01G C013 H01H 109.5 . .
C01 C013 H01I 109.5 . .
H01G C013 H01I 109.5 . .
H01H C013 H01I 109.5 . .
C04 C02 C03 104.7(4) . .
C04 C02 N1 122.8(5) . .
C03 C02 N1 132.6(5) . .
N2 C03 C02 111.8(4) . .
N2 C03 H03A 124.1 . .
C02 C03 H03A 124.1 . .
C03 N2 N3 105.1(4) . .
C03 N2 Cu2 119.2(4) . .
N3 N2 Cu2 135.5(3) . .
N2 N3 C04 111.9(4) . .
N2 N3 C31A 119.5(5) . .
C04 N3 C31A 128.6(5) . .
C32A C31A C32B 50.3(15) . .
C32A C31A N3 115.5(10) . .
C32B C31A N3 117.5(6) . .
C32A C31A H31A 108.4 . .
C32B C31A H31A 134.0 . .
N3 C31A H31A 108.4 . .
C32A C31A H31Y 108.4 . .
C32B C31A H31Y 60.0 . .
N3 C31A H31Y 108.4 . .
H31A C31A H31Y 107.5 . .
C33A C32A C31A 100(2) . .
C33A C32A H32A 111.9 . .
C31A C32A H32A 111.9 . .
C33A C32A H32U 111.9 . .
C31A C32A H32U 111.9 . .
H32A C32A H32U 109.6 . .
C32A C33A H33A 109.5 . .
C32A C33A H33B 109.5 . .
H33A C33A H33B 109.5 . .
C32A C33A H33C 109.5 . .
H33A C33A H33C 109.5 . .
H33B C33A H33C 109.5 . .
C31A C32B C33B 114.0(12) . .
C31A C32B H32B 108.8 . .
C33B C32B H32B 108.8 . .
C31A C32B H32F 108.8 . .
C33B C32B H32F 108.8 . .
H32B C32B H32F 107.6 . .
C32B C33B H33D 109.5 . .
C32B C33B H33E 109.5 . .
H33D C33B H33E 109.5 . .
C32B C33B H33F 109.5 . .
H33D C33B H33F 109.5 . .
H33E C33B H33F 109.5 . .
N3 C04 C02 106.5(5) . .
N3 C04 H04A 126.7 . .
C02 C04 H04A 126.7 . .
C2S C1S C1S 132(2) . 2_565
C2S C1S H1SA 104.3 . .
C1S C1S H1SA 104.3 2_565 .
C2S C1S H1SB 104.3 . .
C1S C1S H1SB 104.3 2_565 .
H1SA C1S H1SB 105.6 . .
C1S C2S C3S 116.5(15) . .
C1S C2S H2SA 108.2 . .
C3S C2S H2SA 108.2 . .
C1S C2S H2SB 108.2 . .
C3S C2S H2SB 108.2 . .
H2SA C2S H2SB 107.3 . .
C2S C3S H3SA 109.5 . .
C2S C3S H3SB 109.5 . .
H3SA C3S H3SB 109.5 . .
C2S C3S H3SC 109.5 . .
H3SA C3S H3SC 109.5 . .
H3SB C3S H3SC 109.5 . .

loop_
_geom_bond_atom_site_label_1
_geom_bond_atom_site_label_2
_geom_bond_distance
_geom_bond_site_symmetry_2
Cu1 O1 1.912(3) .
Cu1 O1 1.912(3) 2
Cu1 O2 2.074(3) .
Cu1 O2 2.074(3) 2
Cu1 O01 2.219(3) 2
Cu1 O01 2.220(3) .
O1 C2 1.233(5) .
C1 F3 1.281(6) .
C1 F2 1.295(6) .
C1 F1 1.337(6) .
C1 C2 1.500(7) .
C2 C3 1.401(6) .
C3 C4 1.388(6) .
C3 H3A 0.9400 .
C4 O2 1.253(5) .
C4 C5 1.533(9) .
C5 F4 1.24(2) .
C5 F6 1.288(8) .
C5 F4A 1.29(2) .
C5 F5 1.30(2) .
C5 F6A 1.31(2) .
F4 F6A 0.83(4) .
F4 F4A 1.49(3) .
F5 F4A 0.96(3) .
F5 F6 1.74(2) .
Cu2 O4 1.948(3) .
Cu2 O4 1.948(3) 2_666
Cu2 O3 1.968(3) 2_666
Cu2 O3 1.968(3) .
Cu2 N2 2.400(4) .
Cu2 N2 2.400(4) 2_666
O3 C7 1.252(4) .
C6 F7 1.24(2) .
C6 F9A 1.230(18) .
C6 F8 1.25(2) .
C6 F9 1.28(2) .
C6 F7A 1.35(3) .
C6 F8A 1.37(2) .
C6 C7 1.534(7) .
F7 F7A 0.63(5) .
F7 F9A 1.64(4) .
F8 F8A 0.66(4) .
F8 F7A 1.67(4) .
F9 F9A 0.55(5) .
F9 F8A 1.79(3) .
C7 C8 1.376(5) .
C8 C9 1.378(5) .
C8 H8A 0.9400 .
C9 O4 1.251(5) .
C9 C10 1.512(6) .
C10 F12 1.278(7) .
C10 F11 1.307(6) .
C10 F10 1.315(7) .
O01 N1 1.295(4) .
N1 C02 1.402(5) .
N1 C01 1.526(5) .
C01 C013 1.524(6) .
C01 C011 1.535(6) .
C01 C012 1.542(6) .
C011 H01A 0.9700 .
C011 H01B 0.9700 .
C011 H01C 0.9700 .
C012 H01D 0.9700 .
C012 H01E 0.9700 .
C012 H01F 0.9700 .
C013 H01G 0.9700 .
C013 H01H 0.9700 .
C013 H01I 0.9700 .
C02 C04 1.378(5) .
C02 C03 1.390(5) .
C03 N2 1.318(5) .
C03 H03A 0.9400 .
N2 N3 1.345(4) .
N3 C04 1.346(5) .
N3 C31A 1.466(5) .
C31A C32A 1.53(3) .
C31A C32B 1.421(9) .
C31A H31A 0.9800 .
C31A H31Y 0.9800 .
C32A C33A 1.47(4) .
C32A H32A 0.9800 .
C32A H32U 0.9800 .
C33A H33A 0.9700 .
C33A H33B 0.9700 .
C33A H33C 0.9700 .
C32B C33B 1.437(12) .
C32B H32B 0.9800 .
C32B H32F 0.9800 .
C33B H33D 0.9700 .
C33B H33E 0.9700 .
C33B H33F 0.9700 .
C04 H04A 0.9400 .
C1S C2S 1.406(19) .
C1S C1S 1.68(3) 2_565
C1S H1SA 0.9800 .
C1S H1SB 0.9800 .
C2S C3S 1.51(2) .
C2S H2SA 0.9800 .
C2S H2SB 0.9800 .
C3S H3SA 0.9700 .
C3S H3SB 0.9700 .
C3S H3SC 0.9700 .
